data_7251999
loop_
_publ_author_name
'Ittamalla, Chaitanya'
'Mukundram, N. S. S.'
'Nagireddy, Jyothirmai'
'Sridhar, B.'
'Reddy, B. V. Subba'

_publ_section_title
;
 Rh(iii)-catalyzed oxidative C--H annulation of
 6-arylpyridazin-3(2H)-ones: direct access to
 diarylpyridazino[6,1-a]isoquinolin-5-ium-3-olates
;
_journal_issue 28
_journal_name_full 'RSC Advances'
_journal_page_first 26078
_journal_page_last 26082
_journal_paper_doi 10.1039/D6RA01670G
_journal_volume 16
_journal_year 2026
_chemical_formula_moiety 'C24 H15 F N2 O, 0.354(H2 O)'
_chemical_formula_sum 'C24 H15.71 F N2 O1.35'
_chemical_formula_weight 372.76
_space_group_crystal_system monoclinic
_space_group_IT_number 14
_space_group_name_Hall '-P 2ybc'
_space_group_name_H-M_alt 'P 1 21/c 1'
_atom_sites_solution_hydrogens mixed
_audit_creation_method SHELXL-2025/1
_audit_update_record
;
2026-04-21 deposited with the CCDC.	2026-05-07 downloaded from the CCDC.
;
_cell_angle_alpha 90
_cell_angle_beta 101.163(7)
_cell_angle_gamma 90
_cell_formula_units_Z 4
_cell_length_a 9.1194(17)
_cell_length_b 16.274(4)
_cell_length_c 12.513(3)
_cell_measurement_reflns_used 6353
_cell_measurement_temperature 294(2)
_cell_measurement_theta_max 28.031
_cell_measurement_theta_min 2.503
_cell_volume 1821.9(7)
_computing_cell_refinement '<i>SAINT</i> (Bruker, 2019)'
_computing_data_collection '<i>APEX5</i> (Bruker, 2023)'
_computing_data_reduction 'Bruker SAINT'
_computing_molecular_graphics 'Bruker SHELXTL'
_computing_publication_material 'Bruker SHELXTL'
_computing_structure_refinement 'SHELXL-2018/3 (Sheldrick, 2019)'
_computing_structure_solution 'SHELXT 2018/2 (Sheldrick, 2019)'
_diffrn_ambient_temperature 294(2)
_diffrn_detector_area_resol_mean 7.391
_diffrn_measured_fraction_theta_full 0.996
_diffrn_measured_fraction_theta_max 0.996
_diffrn_measurement_device_type 'Bruker D8 VENTURE PHOTON III C14'
_diffrn_measurement_method '\w and \f scans'
_diffrn_radiation_type MoK\a
_diffrn_radiation_wavelength 0.71073
_diffrn_reflns_av_R_equivalents 0.0456
_diffrn_reflns_av_unetI/netI 0.0271
_diffrn_reflns_Laue_measured_fraction_full 0.996
_diffrn_reflns_Laue_measured_fraction_max 0.996
_diffrn_reflns_limit_h_max 10
_diffrn_reflns_limit_h_min -10
_diffrn_reflns_limit_k_max 19
_diffrn_reflns_limit_k_min -19
_diffrn_reflns_limit_l_max 14
_diffrn_reflns_limit_l_min -14
_diffrn_reflns_number 17005
_diffrn_reflns_point_group_measured_fraction_full 0.996
_diffrn_reflns_point_group_measured_fraction_max 0.996
_diffrn_reflns_theta_full 24.991
_diffrn_reflns_theta_max 24.991
_diffrn_reflns_theta_min 2.598
_diffrn_source 'Incoatec I\mS 3.0'
_exptl_absorpt_coefficient_mu 0.092
_exptl_absorpt_correction_T_max 0.7457
_exptl_absorpt_correction_T_min 0.7131
_exptl_absorpt_correction_type multi-scan
_exptl_absorpt_process_details
;
 SADABS 2016/2: Krause, L., Herbst-Irmer, R., Sheldrick G.M. & Stalke D.,
 J. Appl. Cryst. 48 (2015) 3-10
;
_exptl_crystal_colour colourless
_exptl_crystal_density_diffrn 1.359
_exptl_crystal_description block
_exptl_crystal_F_000 774
_exptl_crystal_size_max 0.200
_exptl_crystal_size_mid 0.150
_exptl_crystal_size_min 0.120
_refine_diff_density_max 0.130
_refine_diff_density_min -0.127
_refine_diff_density_rms 0.025
_refine_ls_extinction_coef 0.0113(19)
_refine_ls_extinction_expression Fc^*^=kFc[1+0.001xFc^2^\l^3^/sin(2\q)]^-1/4^
_refine_ls_extinction_method 'SHELXL-2025/1 (Sheldrick 2025)'
_refine_ls_goodness_of_fit_ref 1.031
_refine_ls_hydrogen_treatment mixed
_refine_ls_matrix_type full
_refine_ls_number_parameters 280
_refine_ls_number_reflns 3196
_refine_ls_number_restraints 2
_refine_ls_restrained_S_all 1.031
_refine_ls_R_factor_all 0.0433
_refine_ls_R_factor_gt 0.0366
_refine_ls_shift/su_max 0.000
_refine_ls_shift/su_mean 0.000
_refine_ls_structure_factor_coef Fsqd
_refine_ls_weighting_details 'w=1/[\s^2^(Fo^2^)+(0.0496P)^2^+0.3078P] where P=(Fo^2^+2Fc^2^)/3'
_refine_ls_weighting_scheme calc
_refine_ls_wR_factor_gt 0.0987
_refine_ls_wR_factor_ref 0.1047
_reflns_Friedel_coverage 0.000
_reflns_number_gt 2708
_reflns_number_total 3196
_reflns_threshold_expression 'I > 2\s(I)'
_cod_data_source_file d6ra01670g2.cif
_cod_data_source_block mo_VA759_0m
_cod_original_cell_volume 1822.0(7)
_cod_original_sg_symbol_H-M 'P 21/c'
_cod_database_code 7251999
_shelx_shelxl_version_number 2025/1
_shelx_space_group_comment
;
The symmetry employed for this shelxl refinement is uniquely defined
by the following loop, which should always be used as a source of
symmetry information in preference to the above space-group names.
They are only intended as comments.
;
_shelx_estimated_absorpt_t_min 0.982
_shelx_estimated_absorpt_t_max 0.989

loop_
_space_group_symop_operation_xyz
'x, y, z'
'-x, y+1/2, -z+1/2'
'-x, -y, -z'
'x, -y-1/2, z-1/2'

loop_
_atom_site_label
_atom_site_type_symbol
_atom_site_fract_x
_atom_site_fract_y
_atom_site_fract_z
_atom_site_U_iso_or_equiv
_atom_site_adp_type
_atom_site_occupancy
_atom_site_site_symmetry_order
_atom_site_calc_flag
_atom_site_refinement_flags_posn
_atom_site_refinement_flags_adp
_atom_site_refinement_flags_occupancy
_atom_site_disorder_assembly
_atom_site_disorder_group
C1 C 0.60714(13) 0.64528(7) 0.71715(10) 0.0449(3) Uani 1 1 d . . . . .
C2 C 0.70664(14) 0.60246(7) 0.67072(10) 0.0459(3) Uani 1 1 d . . . . .
C3 C 0.67592(14) 0.58477(8) 0.55593(10) 0.0489(3) Uani 1 1 d . . . . .
C4 C 0.77321(18) 0.53745(10) 0.50630(13) 0.0641(4) Uani 1 1 d . . . . .
H4 H 0.860679 0.516572 0.548216 0.077 Uiso 1 1 calc R U . . .
C5 C 0.7401(2) 0.52195(11) 0.39694(14) 0.0763(5) Uani 1 1 d . . . . .
H5 H 0.804172 0.489906 0.364906 0.092 Uiso 1 1 calc R U . . .
C6 C 0.6103(2) 0.55415(11) 0.33334(13) 0.0741(5) Uani 1 1 d . . . . .
H6 H 0.589481 0.543995 0.258797 0.089 Uiso 1 1 calc R U . . .
C7 C 0.51361(18) 0.60014(9) 0.37843(11) 0.0619(4) Uani 1 1 d . . . . .
H7 H 0.428032 0.621465 0.334569 0.074 Uiso 1 1 calc R U . . .
C8 C 0.54262(15) 0.61564(8) 0.49162(10) 0.0490(3) Uani 1 1 d . . . . .
C9 C 0.44251(14) 0.66318(8) 0.54192(10) 0.0475(3) Uani 1 1 d . . . . .
C10 C 0.30823(16) 0.69899(10) 0.48409(12) 0.0607(4) Uani 1 1 d . . . . .
H10 H 0.280337 0.691443 0.409240 0.073 Uiso 1 1 calc R U . . .
C11 C 0.22190(17) 0.74353(10) 0.53718(13) 0.0654(4) Uani 1 1 d . . . . .
H11 H 0.133908 0.766403 0.498676 0.078 Uiso 1 1 calc R U . . .
C12 C 0.26281(15) 0.75667(9) 0.65275(12) 0.0562(4) Uani 1 1 d . . . . .
C13 C 0.62851(14) 0.65949(8) 0.83667(10) 0.0473(3) Uani 1 1 d . . . . .
C14 C 0.53891(16) 0.61821(9) 0.89702(11) 0.0576(4) Uani 1 1 d . . . . .
H14 H 0.460988 0.585376 0.861619 0.069 Uiso 1 1 calc R U . . .
C15 C 0.56433(19) 0.62542(11) 1.00934(12) 0.0680(4) Uani 1 1 d . . . . .
H15 H 0.503188 0.598481 1.049540 0.082 Uiso 1 1 calc R U . A 1
C17 C 0.77002(19) 0.71494(10) 1.00330(13) 0.0674(4) Uani 1 1 d . . . . .
H17 H 0.847974 0.747381 1.039537 0.081 Uiso 1 1 calc R U . B 1
C18 C 0.74294(16) 0.70879(9) 0.89042(12) 0.0565(4) Uani 1 1 d . . . . .
H18 H 0.802032 0.737973 0.850817 0.068 Uiso 1 1 calc R U . . .
C19 C 0.85146(14) 0.57548(8) 0.73948(10) 0.0470(3) Uani 1 1 d . . . . .
C20 C 0.86444(17) 0.50175(9) 0.79488(14) 0.0657(4) Uani 1 1 d . . . . .
H20 H 0.782559 0.466739 0.788146 0.079 Uiso 1 1 calc R U . . .
C21 C 0.99881(19) 0.47968(10) 0.86041(16) 0.0786(5) Uani 1 1 d . . . . .
H21 H 1.007861 0.429665 0.897050 0.094 Uiso 1 1 calc R U . C 1
C23 C 1.10947(15) 0.60466(9) 0.81534(12) 0.0587(4) Uani 1 1 d . . . . .
H23 H 1.192186 0.639063 0.822069 0.070 Uiso 1 1 calc R U . D 1
C24 C 0.97574(15) 0.62610(9) 0.74910(11) 0.0538(3) Uani 1 1 d . . . . .
H24 H 0.968842 0.675167 0.710355 0.065 Uiso 1 1 calc R U . . .
N1 N 0.47490(11) 0.67640(6) 0.65120(8) 0.0451(3) Uani 1 1 d . . . . .
N2 N 0.39067(12) 0.72167(7) 0.70862(9) 0.0526(3) Uani 1 1 d . . . . .
O1 O 0.18638(12) 0.79916(7) 0.70472(10) 0.0772(4) Uani 1 1 d . . . . .
C16 C 0.6813(2) 0.67302(11) 1.06023(12) 0.0696(5) Uani 0.547(3) 1 d . . P E 1
F1 F 0.7145(2) 0.67985(13) 1.16800(12) 0.0923(8) Uani 0.547(3) 1 d . . P E 1
C22 C 1.11812(17) 0.53185(10) 0.87094(14) 0.0682(4) Uani 0.547(3) 1 d . . P E 1
H22 H 1.207243 0.517562 0.916945 0.082 Uiso 0.547(3) 1 calc R U P E 1
C16D C 0.6813(2) 0.67302(11) 1.06023(12) 0.0696(5) Uani 0.453(3) 1 d . . P E 2
H16D H 0.700558 0.676745 1.135823 0.084 Uiso 0.453(3) 1 calc R U P E 2
C22D C 1.11812(17) 0.53185(10) 0.87094(14) 0.0682(4) Uani 0.453(3) 1 d . . P E 2
F1D F 1.2460(2) 0.51638(16) 0.9385(2) 0.1034(11) Uani 0.453(3) 1 d . . P E 2
O1W O -0.0174(5) 0.8431(3) 0.8257(5) 0.121(2) Uani 0.354(5) 1 d D . P . .
H1W H -0.084(8) 0.867(6) 0.779(6) 0.181 Uiso 0.354(5) 1 d D U P . .
H2W H 0.048(8) 0.835(6) 0.786(6) 0.181 Uiso 0.354(5) 1 d D U P . .

loop_
_atom_site_aniso_label
_atom_site_aniso_U_11
_atom_site_aniso_U_22
_atom_site_aniso_U_33
_atom_site_aniso_U_23
_atom_site_aniso_U_13
_atom_site_aniso_U_12
C1 0.0440(7) 0.0450(7) 0.0427(7) 0.0008(5) 0.0013(5) 0.0004(5)
C2 0.0471(7) 0.0440(7) 0.0456(7) -0.0010(5) 0.0064(5) -0.0023(5)
C3 0.0541(7) 0.0469(7) 0.0459(7) -0.0026(5) 0.0106(6) -0.0067(6)
C4 0.0678(9) 0.0685(9) 0.0582(9) -0.0083(7) 0.0176(7) 0.0017(7)
C5 0.0929(12) 0.0809(11) 0.0609(10) -0.0148(8) 0.0292(9) -0.0013(9)
C6 0.1013(13) 0.0779(11) 0.0452(8) -0.0104(8) 0.0191(8) -0.0148(10)
C7 0.0758(10) 0.0637(9) 0.0436(8) -0.0023(6) 0.0050(7) -0.0139(7)
C8 0.0560(8) 0.0467(7) 0.0431(7) -0.0011(5) 0.0066(6) -0.0128(6)
C9 0.0495(7) 0.0481(7) 0.0416(7) 0.0030(5) 0.0009(5) -0.0095(5)
C10 0.0566(8) 0.0726(9) 0.0474(8) 0.0067(7) -0.0036(6) -0.0037(7)
C11 0.0516(8) 0.0763(10) 0.0625(9) 0.0144(8) -0.0034(7) 0.0079(7)
C12 0.0521(8) 0.0529(8) 0.0609(9) 0.0084(6) 0.0045(6) 0.0059(6)
C13 0.0474(7) 0.0485(7) 0.0432(7) -0.0021(5) 0.0022(5) 0.0114(5)
C14 0.0562(8) 0.0642(9) 0.0506(8) 0.0032(6) 0.0060(6) 0.0072(6)
C15 0.0773(10) 0.0770(10) 0.0511(8) 0.0089(7) 0.0161(7) 0.0182(8)
C17 0.0712(10) 0.0657(9) 0.0570(9) -0.0183(7) -0.0086(7) 0.0138(8)
C18 0.0564(8) 0.0566(8) 0.0534(8) -0.0084(6) 0.0026(6) 0.0057(6)
C19 0.0475(7) 0.0471(7) 0.0462(7) -0.0041(5) 0.0089(5) 0.0046(5)
C20 0.0569(9) 0.0534(8) 0.0831(11) 0.0111(7) 0.0043(7) -0.0020(7)
C21 0.0686(10) 0.0623(10) 0.0999(13) 0.0278(9) 0.0042(9) 0.0086(8)
C23 0.0474(7) 0.0638(9) 0.0640(9) -0.0031(7) 0.0086(6) 0.0003(6)
C24 0.0529(8) 0.0516(7) 0.0564(8) 0.0040(6) 0.0091(6) 0.0014(6)
N1 0.0450(6) 0.0455(6) 0.0424(6) 0.0013(4) 0.0029(4) -0.0018(4)
N2 0.0519(6) 0.0554(6) 0.0488(6) 0.0006(5) 0.0052(5) 0.0097(5)
O1 0.0714(7) 0.0818(8) 0.0766(8) 0.0030(6) 0.0098(6) 0.0302(6)
C16 0.0873(11) 0.0739(10) 0.0425(8) -0.0055(7) -0.0002(8) 0.0308(9)
F1 0.1341(17) 0.1015(14) 0.0373(9) -0.0062(8) 0.0070(9) 0.0267(12)
C22 0.0522(8) 0.0762(10) 0.0715(10) 0.0057(8) 0.0006(7) 0.0121(7)
C16D 0.0873(11) 0.0739(10) 0.0425(8) -0.0055(7) -0.0002(8) 0.0308(9)
C22D 0.0522(8) 0.0762(10) 0.0715(10) 0.0057(8) 0.0006(7) 0.0121(7)
F1D 0.0565(13) 0.1059(19) 0.136(2) 0.0430(16) -0.0115(12) 0.0164(12)
O1W 0.092(3) 0.129(4) 0.153(5) 0.042(3) 0.053(3) 0.022(3)

loop_
_atom_type_symbol
_atom_type_description
_atom_type_scat_dispersion_real
_atom_type_scat_dispersion_imag
_atom_type_scat_source
C C 0.0033 0.0016 'International Tables Vol C Tables 4.2.6.8 and 6.1.1.4'
H H 0.0000 0.0000 'International Tables Vol C Tables 4.2.6.8 and 6.1.1.4'
N N 0.0061 0.0033 'International Tables Vol C Tables 4.2.6.8 and 6.1.1.4'
O O 0.0106 0.0060 'International Tables Vol C Tables 4.2.6.8 and 6.1.1.4'
F F 0.0171 0.0103 'International Tables Vol C Tables 4.2.6.8 and 6.1.1.4'

loop_
_geom_angle_atom_site_label_1
_geom_angle_atom_site_label_2
_geom_angle_atom_site_label_3
_geom_angle
_geom_angle_site_symmetry_1
_geom_angle_site_symmetry_3
_geom_angle_publ_flag
C2 C1 N1 119.82(11) . . ?
C2 C1 C13 122.71(11) . . ?
N1 C1 C13 117.45(10) . . ?
C1 C2 C3 120.80(11) . . ?
C1 C2 C19 119.49(11) . . ?
C3 C2 C19 119.69(11) . . ?
C4 C3 C8 119.31(12) . . ?
C4 C3 C2 122.20(12) . . ?
C8 C3 C2 118.49(12) . . ?
C5 C4 C3 120.47(15) . . ?
C5 C4 H4 119.8 . . ?
C3 C4 H4 119.8 . . ?
C4 C5 C6 120.05(15) . . ?
C4 C5 H5 120.0 . . ?
C6 C5 H5 120.0 . . ?
C7 C6 C5 121.14(15) . . ?
C7 C6 H6 119.4 . . ?
C5 C6 H6 119.4 . . ?
C6 C7 C8 120.26(15) . . ?
C6 C7 H7 119.9 . . ?
C8 C7 H7 119.9 . . ?
C7 C8 C3 118.74(13) . . ?
C7 C8 C9 121.71(13) . . ?
C3 C8 C9 119.53(12) . . ?
N1 C9 C10 116.45(12) . . ?
N1 C9 C8 119.66(11) . . ?
C10 C9 C8 123.89(12) . . ?
C11 C10 C9 120.09(14) . . ?
C11 C10 H10 120.0 . . ?
C9 C10 H10 120.0 . . ?
C10 C11 C12 121.13(13) . . ?
C10 C11 H11 119.4 . . ?
C12 C11 H11 119.4 . . ?
O1 C12 N2 118.18(14) . . ?
O1 C12 C11 122.91(13) . . ?
N2 C12 C11 118.92(13) . . ?
C18 C13 C14 118.96(13) . . ?
C18 C13 C1 121.22(12) . . ?
C14 C13 C1 119.67(12) . . ?
C15 C14 C13 120.70(14) . . ?
C15 C14 H14 119.6 . . ?
C13 C14 H14 119.6 . . ?
C16D C15 C14 118.80(16) . . ?
C16 C15 C14 118.80(16) . . ?
C16 C15 H15 120.6 . . ?
C14 C15 H15 120.6 . . ?
C16D C17 C18 119.31(15) . . ?
C16 C17 C18 119.31(15) . . ?
C16 C17 H17 120.3 . . ?
C18 C17 H17 120.3 . . ?
C13 C18 C17 120.32(15) . . ?
C13 C18 H18 119.8 . . ?
C17 C18 H18 119.8 . . ?
C20 C19 C24 118.93(12) . . ?
C20 C19 C2 121.65(12) . . ?
C24 C19 C2 119.42(11) . . ?
C19 C20 C21 120.24(14) . . ?
C19 C20 H20 119.9 . . ?
C21 C20 H20 119.9 . . ?
C22D C21 C20 119.56(15) . . ?
C22 C21 C20 119.56(15) . . ?
C22 C21 H21 120.2 . . ?
C20 C21 H21 120.2 . . ?
C22D C23 C24 118.78(14) . . ?
C22 C23 C24 118.78(14) . . ?
C22 C23 H23 120.6 . . ?
C24 C23 H23 120.6 . . ?
C23 C24 C19 120.94(13) . . ?
C23 C24 H24 119.5 . . ?
C19 C24 H24 119.5 . . ?
C9 N1 N2 125.47(10) . . ?
C9 N1 C1 121.62(11) . . ?
N2 N1 C1 112.87(10) . . ?
C12 N2 N1 117.93(11) . . ?
F1 C16 C17 116.63(18) . . ?
F1 C16 C15 121.50(19) . . ?
C17 C16 C15 121.87(14) . . ?
C21 C22 C23 121.51(14) . . ?
C21 C22 H22 119.2 . . ?
C23 C22 H22 119.2 . . ?
C17 C16D C15 121.87(14) . . ?
C17 C16D H16D 119.1 . . ?
C15 C16D H16D 119.1 . . ?
F1D C22D C21 121.96(18) . . ?
F1D C22D C23 116.48(18) . . ?
C21 C22D C23 121.51(14) . . ?
H1W O1W H2W 99(9) . . ?

loop_
_geom_bond_atom_site_label_1
_geom_bond_atom_site_label_2
_geom_bond_distance
_geom_bond_site_symmetry_2
_geom_bond_publ_flag
C1 C2 1.3603(17) . ?
C1 N1 1.4166(16) . ?
C1 C13 1.4885(18) . ?
C2 C3 1.4384(18) . ?
C2 C19 1.4958(17) . ?
C3 C4 1.4067(19) . ?
C3 C8 1.4139(19) . ?
C4 C5 1.367(2) . ?
C4 H4 0.9300 . ?
C5 C6 1.394(3) . ?
C5 H5 0.9300 . ?
C6 C7 1.359(2) . ?
C6 H6 0.9300 . ?
C7 C8 1.4123(19) . ?
C7 H7 0.9300 . ?
C8 C9 1.4320(19) . ?
C9 N1 1.3591(16) . ?
C9 C10 1.4211(19) . ?
C10 C11 1.337(2) . ?
C10 H10 0.9300 . ?
C11 C12 1.438(2) . ?
C11 H11 0.9300 . ?
C12 O1 1.2500(18) . ?
C12 N2 1.3628(17) . ?
C13 C18 1.3833(19) . ?
C13 C14 1.389(2) . ?
C14 C15 1.384(2) . ?
C14 H14 0.9300 . ?
C15 C16D 1.371(2) . ?
C15 C16 1.371(2) . ?
C15 H15 0.9300 . ?
C17 C16D 1.360(3) . ?
C17 C16 1.360(3) . ?
C17 C18 1.390(2) . ?
C17 H17 0.9300 . ?
C18 H18 0.9300 . ?
C19 C20 1.379(2) . ?
C19 C24 1.3874(19) . ?
C20 C21 1.383(2) . ?
C20 H20 0.9300 . ?
C21 C22D 1.366(2) . ?
C21 C22 1.366(2) . ?
C21 H21 0.9300 . ?
C23 C22D 1.369(2) . ?
C23 C22 1.369(2) . ?
C23 C24 1.3800(19) . ?
C23 H23 0.9300 . ?
C24 H24 0.9300 . ?
N1 N2 1.3649(15) . ?
C16 F1 1.328(2) . ?
C22 H22 0.9300 . ?
C16D H16D 0.9300 . ?
C22D F1D 1.325(3) . ?
O1W H1W 0.85(2) . ?
O1W H2W 0.86(2) . ?

loop_
_geom_hbond_atom_site_label_D
_geom_hbond_atom_site_label_H
_geom_hbond_atom_site_label_A
_geom_hbond_distance_DH
_geom_hbond_distance_HA
_geom_hbond_distance_DA
_geom_hbond_angle_DHA
_geom_hbond_site_symmetry_A
_geom_hbond_publ_flag
O1W H2W O1 0.86(2) 1.86(3) 2.711(5) 171(10) . yes

loop_
_geom_torsion_atom_site_label_1
_geom_torsion_atom_site_label_2
_geom_torsion_atom_site_label_3
_geom_torsion_atom_site_label_4
_geom_torsion
_geom_torsion_site_symmetry_1
_geom_torsion_site_symmetry_2
_geom_torsion_site_symmetry_3
_geom_torsion_site_symmetry_4
_geom_torsion_publ_flag
N1 C1 C2 C3 -3.10(18) . . . . ?
C13 C1 C2 C3 175.15(11) . . . . ?
N1 C1 C2 C19 175.24(11) . . . . ?
C13 C1 C2 C19 -6.51(18) . . . . ?
C1 C2 C3 C4 -177.03(13) . . . . ?
C19 C2 C3 C4 4.64(19) . . . . ?
C1 C2 C3 C8 2.44(18) . . . . ?
C19 C2 C3 C8 -175.90(11) . . . . ?
C8 C3 C4 C5 0.5(2) . . . . ?
C2 C3 C4 C5 179.98(14) . . . . ?
C3 C4 C5 C6 1.0(3) . . . . ?
C4 C5 C6 C7 -1.0(3) . . . . ?
C5 C6 C7 C8 -0.5(2) . . . . ?
C6 C7 C8 C3 2.0(2) . . . . ?
C6 C7 C8 C9 -179.42(13) . . . . ?
C4 C3 C8 C7 -2.02(19) . . . . ?
C2 C3 C8 C7 178.50(11) . . . . ?
C4 C3 C8 C9 179.41(12) . . . . ?
C2 C3 C8 C9 -0.07(18) . . . . ?
C7 C8 C9 N1 179.89(11) . . . . ?
C3 C8 C9 N1 -1.59(18) . . . . ?
C7 C8 C9 C10 -0.5(2) . . . . ?
C3 C8 C9 C10 178.03(12) . . . . ?
N1 C9 C10 C11 0.6(2) . . . . ?
C8 C9 C10 C11 -179.07(13) . . . . ?
C9 C10 C11 C12 0.4(2) . . . . ?
C10 C11 C12 O1 178.65(15) . . . . ?
C10 C11 C12 N2 -1.1(2) . . . . ?
C2 C1 C13 C18 67.28(17) . . . . ?
N1 C1 C13 C18 -114.43(13) . . . . ?
C2 C1 C13 C14 -108.20(15) . . . . ?
N1 C1 C13 C14 70.09(15) . . . . ?
C18 C13 C14 C15 -0.7(2) . . . . ?
C1 C13 C14 C15 174.89(12) . . . . ?
C13 C14 C15 C16D -1.1(2) . . . . ?
C13 C14 C15 C16 -1.1(2) . . . . ?
C14 C13 C18 C17 1.77(19) . . . . ?
C1 C13 C18 C17 -173.74(12) . . . . ?
C16D C17 C18 C13 -1.1(2) . . . . ?
C16 C17 C18 C13 -1.1(2) . . . . ?
C1 C2 C19 C20 87.85(16) . . . . ?
C3 C2 C19 C20 -93.79(16) . . . . ?
C1 C2 C19 C24 -91.38(15) . . . . ?
C3 C2 C19 C24 86.98(15) . . . . ?
C24 C19 C20 C21 1.2(2) . . . . ?
C2 C19 C20 C21 -178.06(15) . . . . ?
C19 C20 C21 C22D 0.8(3) . . . . ?
C19 C20 C21 C22 0.8(3) . . . . ?
C22D C23 C24 C19 0.6(2) . . . . ?
C22 C23 C24 C19 0.6(2) . . . . ?
C20 C19 C24 C23 -1.9(2) . . . . ?
C2 C19 C24 C23 177.36(12) . . . . ?
C10 C9 N1 N2 -0.91(18) . . . . ?
C8 C9 N1 N2 178.73(11) . . . . ?
C10 C9 N1 C1 -178.67(11) . . . . ?
C8 C9 N1 C1 0.97(17) . . . . ?
C2 C1 N1 C9 1.39(18) . . . . ?
C13 C1 N1 C9 -176.95(11) . . . . ?
C2 C1 N1 N2 -176.62(11) . . . . ?
C13 C1 N1 N2 5.03(15) . . . . ?
O1 C12 N2 N1 -178.99(12) . . . . ?
C11 C12 N2 N1 0.80(19) . . . . ?
C9 N1 N2 C12 0.22(18) . . . . ?
C1 N1 N2 C12 178.15(11) . . . . ?
C18 C17 C16 F1 178.61(15) . . . . ?
C18 C17 C16 C15 -0.8(2) . . . . ?
C14 C15 C16 F1 -177.52(15) . . . . ?
C14 C15 C16 C17 1.9(2) . . . . ?
C20 C21 C22 C23 -2.1(3) . . . . ?
C24 C23 C22 C21 1.4(2) . . . . ?
C18 C17 C16D C15 -0.8(2) . . . . ?
C14 C15 C16D C17 1.9(2) . . . . ?
C20 C21 C22D F1D 175.2(2) . . . . ?
C20 C21 C22D C23 -2.1(3) . . . . ?
C24 C23 C22D F1D -176.01(19) . . . . ?
C24 C23 C22D C21 1.4(2) . . . . ?
